data_4344437
loop_
_publ_author_name
'Thu\'ery, Pierre'
'Harrowfield, Jack'

_publ_section_title
;
 A New Form of Triple-Stranded Helicate Found in Uranyl Complexes of
 Aliphatic \a,\w-Dicarboxylates.
;
_journal_issue 22
_journal_name_full 'Inorganic chemistry'
_journal_page_first 10539
_journal_page_last 10541
_journal_paper_doi 10.1021/acs.inorgchem.5b02348
_journal_volume 54
_journal_year 2015
_chemical_formula_sum 'C57 H66 N6 Ni O16 U2'
_chemical_formula_weight 1625.92
_space_group_crystal_system cubic
_space_group_IT_number 198
_space_group_name_Hall 'P 2ac 2ab 3'
_space_group_name_H-M_alt 'P 21 3'
_symmetry_space_group_name_Hall 'P 2ac 2ab 3'
_symmetry_space_group_name_H-M 'P 21 3'
_atom_sites_solution_hydrogens geom
_audit_creation_method SHELXL-2014
_cell_angle_alpha 90
_cell_angle_beta 90
_cell_angle_gamma 90
_cell_formula_units_Z 4
_cell_length_a 18.1944(2)
_cell_length_b 18.1944(2)
_cell_length_c 18.1944(2)
_cell_measurement_reflns_used 156068
_cell_measurement_temperature 150(2)
_cell_measurement_theta_max 28.66
_cell_measurement_theta_min 2.74
_cell_volume 6023.00(11)
_computing_cell_refinement 'HKL2000 (Otwinowski & Minor, 1997)'
_computing_data_collection 'COLLECT (Nonius, 1998)'
_computing_data_reduction 'HKL2000 (Otwinowski & Minor, 1997)'
_computing_molecular_graphics 'SHELXTL (Sheldrick, 2008)'
_computing_publication_material 'SHELXTL (Sheldrick, 2008); PLATON (Spek, 2003)'
_computing_structure_refinement 'SHELXL (Sheldrick, 2015)'
_computing_structure_solution 'SHELXT (Sheldrick, 2015)'
_diffrn_ambient_temperature 150(2)
_diffrn_measured_fraction_theta_full 0.997
_diffrn_measured_fraction_theta_max 0.998
_diffrn_measurement_device_type 'Nonius Kappa-CCD area-detector diffractometer'
_diffrn_measurement_method 'two \f and four \w scans with 2\% steps (341 frames)'
_diffrn_radiation_monochromator graphite
_diffrn_radiation_source 'fine-focus sealed tube'
_diffrn_radiation_type MoK\a
_diffrn_radiation_wavelength 0.71073
_diffrn_reflns_av_R_equivalents 0.0529
_diffrn_reflns_av_unetI/netI 0.0229
_diffrn_reflns_laue_measured_fraction_full 0.997
_diffrn_reflns_laue_measured_fraction_max 0.998
_diffrn_reflns_limit_h_max 24
_diffrn_reflns_limit_h_min -24
_diffrn_reflns_limit_k_max 21
_diffrn_reflns_limit_k_min -23
_diffrn_reflns_limit_l_max 24
_diffrn_reflns_limit_l_min -24
_diffrn_reflns_number 156068
_diffrn_reflns_point_group_measured_fraction_full 0.998
_diffrn_reflns_point_group_measured_fraction_max 0.999
_diffrn_reflns_theta_full 25.242
_diffrn_reflns_theta_max 28.660
_diffrn_reflns_theta_min 2.742
_diffrn_standards_decay_% 0
_diffrn_standards_interval_time 0
_diffrn_standards_number 0
_exptl_absorpt_coefficient_mu 5.745
_exptl_absorpt_correction_T_max 0.669
_exptl_absorpt_correction_T_min 0.447
_exptl_absorpt_correction_type multi-scan
_exptl_absorpt_process_details 'SCALEPACK (Otwinowski & Minor, 1997)'
_exptl_crystal_colour 'translucent light orange'
_exptl_crystal_density_diffrn 1.793
_exptl_crystal_description platelet
_exptl_crystal_F_000 3160
_exptl_crystal_size_max 0.14
_exptl_crystal_size_mid 0.14
_exptl_crystal_size_min 0.07
_refine_diff_density_max 2.467
_refine_diff_density_min -2.018
_refine_diff_density_rms 0.228
_refine_ls_abs_structure_details
;
 Flack x determined using 2119 quotients [(I+)-(I-)]/[(I+)+(I-)]
 (Parsons, Flack and Wagner, Acta Cryst. B69 (2013) 249-259).
;
_refine_ls_abs_structure_Flack -0.044(3)
_refine_ls_extinction_method none
_refine_ls_goodness_of_fit_ref 1.048
_refine_ls_hydrogen_treatment constr
_refine_ls_matrix_type full
_refine_ls_number_parameters 248
_refine_ls_number_reflns 5196
_refine_ls_number_restraints 0
_refine_ls_restrained_S_all 1.048
_refine_ls_R_factor_all 0.0358
_refine_ls_R_factor_gt 0.0300
_refine_ls_shift/su_max 0.001
_refine_ls_shift/su_mean 0.000
_refine_ls_structure_factor_coef Fsqd
_refine_ls_weighting_details 'w=1/[\s^2^(Fo^2^)+(0.0352P)^2^+8.8576P] where P=(Fo^2^+2Fc^2^)/3'
_refine_ls_weighting_scheme calc
_refine_ls_wR_factor_gt 0.0687
_refine_ls_wR_factor_ref 0.0706
_reflns_Friedel_coverage 0.839
_reflns_friedel_fraction_full 0.999
_reflns_friedel_fraction_max 1.000
_reflns_number_gt 4901
_reflns_number_total 5196
_reflns_threshold_expression 'I > 2\s(I)'
_cod_data_source_file ic5b02348_si_002.cif
_cod_data_source_block 2
_cod_depositor_comments 'Adding full bibliography for 4344436--4344441.cif.'
_cod_original_cell_volume 6023.0(2)
_cod_database_code 4344437
_shelx_space_group_comment
;
The symmetry employed for this shelxl refinement is uniquely defined
by the following loop, which should always be used as a source of
symmetry information in preference to the above space-group names.
They are only intended as comments.
;
_shelxl_version_number 2014-3

loop_
_space_group_symop_operation_xyz
'x, y, z'
'-x+1/2, -y, z+1/2'
'-x, y+1/2, -z+1/2'
'x+1/2, -y+1/2, -z'
'z, x, y'
'z+1/2, -x+1/2, -y'
'-z+1/2, -x, y+1/2'
'-z, x+1/2, -y+1/2'
'y, z, x'
'-y, z+1/2, -x+1/2'
'y+1/2, -z+1/2, -x'
'-y+1/2, -z, x+1/2'

loop_
_atom_site_label
_atom_site_type_symbol
_atom_site_fract_x
_atom_site_fract_y
_atom_site_fract_z
_atom_site_U_iso_or_equiv
_atom_site_adp_type
_atom_site_occupancy
_atom_site_site_symmetry_order
_atom_site_calc_flag
_atom_site_refinement_flags_posn
_atom_site_refinement_flags_adp
_atom_site_refinement_flags_occupancy
U1 U 0.92994(2) 0.07006(2) 0.57006(2) 0.03521(10) Uani 1 3 d S T P
U2 U 0.68882(2) 0.31118(2) 0.81118(2) 0.03950(12) Uani 1 3 d S T P
Ni1 Ni 1.00081(5) 0.49919(5) 0.50081(5) 0.0334(3) Uani 1 3 d S T P
O1 O 0.8734(3) 0.1266(3) 0.6266(3) 0.044(2) Uani 1 3 d S T P
O2 O 0.9862(3) 0.0138(3) 0.5138(3) 0.0411(19) Uani 1 3 d S T P
O3 O 0.7451(3) 0.2549(3) 0.7549(3) 0.046(2) Uani 1 3 d S T P
O4 O 0.6322(3) 0.3678(3) 0.8678(3) 0.048(2) Uani 1 3 d S T P
O5 O 0.8649(3) 0.1155(3) 0.4600(3) 0.0482(13) Uani 1 1 d . . .
O6 O 0.9628(3) 0.1779(3) 0.4939(3) 0.0463(12) Uani 1 1 d . . .
O7 O 0.5996(3) 0.3287(3) 0.7109(3) 0.0547(15) Uani 1 1 d . . .
O8 O 0.6901(3) 0.4086(3) 0.7156(3) 0.0461(12) Uani 1 1 d . . .
N1 N 0.9571(3) 0.4158(3) 0.5658(3) 0.0402(12) Uani 1 1 d . . .
N2 N 0.9079(3) 0.5505(3) 0.5438(3) 0.0352(12) Uani 1 1 d . . .
C1 C 0.9078(4) 0.1686(4) 0.4521(5) 0.0477(18) Uani 1 1 d . . .
C2 C 0.8965(5) 0.2215(5) 0.3891(5) 0.056(2) Uani 1 1 d . . .
H2A H 0.9067 0.1965 0.3419 0.067 Uiso 1 1 calc R U .
H2B H 0.9307 0.2635 0.3939 0.067 Uiso 1 1 calc R U .
C3 C 0.8154(5) 0.2498(5) 0.3900(5) 0.057(2) Uani 1 1 d . . .
H3A H 0.8071 0.2825 0.3472 0.069 Uiso 1 1 calc R U .
H3B H 0.7814 0.2075 0.3857 0.069 Uiso 1 1 calc R U .
C4 C 0.7992(6) 0.2913(5) 0.4598(5) 0.059(2) Uani 1 1 d . . .
H4A H 0.8107 0.2591 0.5022 0.071 Uiso 1 1 calc R U .
H4B H 0.8324 0.3343 0.4625 0.071 Uiso 1 1 calc R U .
C5 C 0.7215(5) 0.3175(7) 0.4671(5) 0.063(2) Uani 1 1 d . . .
H5A H 0.6886 0.2743 0.4633 0.076 Uiso 1 1 calc R U .
H5B H 0.7105 0.3498 0.4247 0.076 Uiso 1 1 calc R U .
C6 C 0.7020(6) 0.3589(6) 0.5370(6) 0.068(3) Uani 1 1 d . . .
H6A H 0.7196 0.3298 0.5794 0.082 Uiso 1 1 calc R U .
H6B H 0.7294 0.4059 0.5370 0.082 Uiso 1 1 calc R U .
C7 C 0.6236(6) 0.3753(8) 0.5483(5) 0.076(3) Uani 1 1 d . . .
H7A H 0.5966 0.3281 0.5510 0.091 Uiso 1 1 calc R U .
H7B H 0.6052 0.4020 0.5047 0.091 Uiso 1 1 calc R U .
C8 C 0.6049(5) 0.4198(6) 0.6158(5) 0.059(2) Uani 1 1 d . . .
H8A H 0.6267 0.4694 0.6112 0.071 Uiso 1 1 calc R U .
H8B H 0.5509 0.4255 0.6191 0.071 Uiso 1 1 calc R U .
C9 C 0.6328(4) 0.3840(5) 0.6852(5) 0.0482(17) Uani 1 1 d . . .
C10 C 0.9862(5) 0.3476(4) 0.5741(5) 0.0470(17) Uani 1 1 d . . .
H10 H 1.0286 0.3348 0.5464 0.056 Uiso 1 1 calc R U .
C11 C 0.9565(5) 0.2962(4) 0.6211(5) 0.0501(19) Uani 1 1 d . . .
H11 H 0.9784 0.2490 0.6260 0.060 Uiso 1 1 calc R U .
C12 C 0.8950(5) 0.3140(5) 0.6606(5) 0.056(2) Uani 1 1 d . . .
H12 H 0.8742 0.2796 0.6939 0.067 Uiso 1 1 calc R U .
C13 C 0.8631(4) 0.3836(5) 0.6514(5) 0.0505(19) Uani 1 1 d . . .
H13 H 0.8198 0.3966 0.6775 0.061 Uiso 1 1 calc R U .
C14 C 0.8960(4) 0.4338(4) 0.6029(4) 0.0423(15) Uani 1 1 d . . .
C15 C 0.8664(4) 0.5083(5) 0.5887(4) 0.0426(16) Uani 1 1 d . . .
C16 C 0.8002(5) 0.5320(5) 0.6164(5) 0.053(2) Uani 1 1 d . . .
H16 H 0.7717 0.5013 0.6476 0.064 Uiso 1 1 calc R U .
C17 C 0.7764(5) 0.6014(6) 0.5979(5) 0.060(2) Uani 1 1 d . . .
H17 H 0.7303 0.6188 0.6153 0.071 Uiso 1 1 calc R U .
C18 C 0.8204(5) 0.6464(5) 0.5532(5) 0.056(2) Uani 1 1 d . . .
H18 H 0.8053 0.6949 0.5409 0.067 Uiso 1 1 calc R U .
C19 C 0.8845(4) 0.6191(4) 0.5283(4) 0.0427(16) Uani 1 1 d . . .
H19 H 0.9146 0.6495 0.4984 0.051 Uiso 1 1 calc R U .

loop_
_atom_site_aniso_label
_atom_site_aniso_U_11
_atom_site_aniso_U_22
_atom_site_aniso_U_33
_atom_site_aniso_U_23
_atom_site_aniso_U_13
_atom_site_aniso_U_12
U1 0.03521(10) 0.03521(10) 0.03521(10) 0.00213(10) -0.00213(10) -0.00213(10)
U2 0.03950(12) 0.03950(12) 0.03950(12) 0.00135(11) -0.00135(11) -0.00135(11)
Ni1 0.0334(3) 0.0334(3) 0.0334(3) -0.0037(3) 0.0037(3) -0.0037(3)
O1 0.044(2) 0.044(2) 0.044(2) -0.004(2) 0.004(2) 0.004(2)
O2 0.0411(19) 0.0411(19) 0.0411(19) 0.001(2) -0.001(2) -0.001(2)
O3 0.046(2) 0.046(2) 0.046(2) 0.001(2) -0.001(2) -0.001(2)
O4 0.048(2) 0.048(2) 0.048(2) -0.011(2) 0.011(2) 0.011(2)
O5 0.046(3) 0.055(3) 0.044(3) 0.009(2) -0.009(2) -0.004(3)
O6 0.050(3) 0.040(3) 0.048(3) 0.011(2) -0.004(2) -0.005(2)
O7 0.051(3) 0.060(4) 0.054(3) 0.008(3) -0.017(3) -0.011(3)
O8 0.043(3) 0.045(3) 0.050(3) 0.010(2) -0.003(2) -0.002(2)
N1 0.045(3) 0.038(3) 0.038(3) -0.004(2) 0.002(3) -0.006(2)
N2 0.035(3) 0.038(3) 0.033(3) -0.009(2) 0.000(2) -0.003(2)
C1 0.044(4) 0.041(4) 0.059(5) 0.005(3) 0.002(3) 0.002(3)
C2 0.065(5) 0.053(5) 0.049(5) 0.008(4) 0.007(4) -0.003(4)
C3 0.057(5) 0.056(5) 0.059(5) 0.017(4) -0.017(4) 0.002(4)
C4 0.067(6) 0.054(5) 0.056(5) 0.003(4) -0.011(4) 0.013(4)
C5 0.053(5) 0.084(7) 0.053(5) 0.018(5) -0.008(4) 0.007(5)
C6 0.087(7) 0.059(5) 0.058(5) 0.002(4) -0.016(5) 0.031(5)
C7 0.062(6) 0.118(9) 0.047(5) 0.013(6) -0.007(4) 0.027(6)
C8 0.053(5) 0.073(6) 0.051(5) 0.014(4) -0.011(4) 0.015(4)
C9 0.042(4) 0.057(5) 0.046(4) 0.003(4) 0.000(3) 0.003(3)
C10 0.054(4) 0.042(4) 0.046(4) -0.003(3) 0.009(4) -0.005(3)
C11 0.063(5) 0.035(4) 0.053(4) 0.000(3) 0.001(4) -0.006(3)
C12 0.056(5) 0.058(5) 0.054(5) 0.008(4) 0.002(4) -0.013(4)
C13 0.039(4) 0.065(5) 0.048(4) 0.005(4) 0.006(3) -0.008(4)
C14 0.042(4) 0.051(4) 0.035(3) -0.002(3) 0.001(3) -0.006(3)
C15 0.039(4) 0.055(4) 0.033(4) -0.007(3) 0.000(3) -0.003(3)
C16 0.041(4) 0.073(6) 0.045(4) -0.001(4) 0.005(3) 0.001(4)
C17 0.047(5) 0.077(6) 0.055(5) -0.008(4) 0.010(4) 0.013(4)
C18 0.055(5) 0.047(4) 0.066(5) -0.015(4) -0.004(4) 0.017(4)
C19 0.043(4) 0.042(4) 0.043(4) -0.006(3) -0.004(3) 0.001(3)

loop_
_atom_type_symbol
_atom_type_description
_atom_type_scat_dispersion_real
_atom_type_scat_dispersion_imag
_atom_type_scat_source
C C 0.0033 0.0016 'International Tables Vol C Tables 4.2.6.8 and 6.1.1.4'
H H 0.0000 0.0000 'International Tables Vol C Tables 4.2.6.8 and 6.1.1.4'
N N 0.0061 0.0033 'International Tables Vol C Tables 4.2.6.8 and 6.1.1.4'
O O 0.0106 0.0060 'International Tables Vol C Tables 4.2.6.8 and 6.1.1.4'
Ni Ni 0.3393 1.1124 'International Tables Vol C Tables 4.2.6.8 and 6.1.1.4'
U U -9.6767 9.6646 'International Tables Vol C Tables 4.2.6.8 and 6.1.1.4'

loop_
_geom_angle_atom_site_label_1
_geom_angle_atom_site_label_2
_geom_angle_atom_site_label_3
_geom_angle
_geom_angle_site_symmetry_1
_geom_angle_site_symmetry_3
O2 U1 O1 180.00(18) . .
O2 U1 O5 90.11(14) . 7_665
O1 U1 O5 89.89(14) . 7_665
O2 U1 O5 90.11(14) . 10_646
O1 U1 O5 89.89(14) . 10_646
O5 U1 O5 120.000(1) 7_665 10_646
O2 U1 O5 90.11(14) . .
O1 U1 O5 89.89(14) . .
O5 U1 O5 119.999(1) 7_665 .
O5 U1 O5 120.000(2) 10_646 .
O2 U1 O6 89.72(13) . .
O1 U1 O6 90.28(13) . .
O5 U1 O6 67.13(18) 7_665 .
O5 U1 O6 172.87(18) 10_646 .
O5 U1 O6 52.87(18) . .
O2 U1 O6 89.72(13) . 10_646
O1 U1 O6 90.28(13) . 10_646
O5 U1 O6 172.87(18) 7_665 10_646
O5 U1 O6 52.87(18) 10_646 10_646
O5 U1 O6 67.13(18) . 10_646
O6 U1 O6 119.997(2) . 10_646
O2 U1 O6 89.72(13) . 7_665
O1 U1 O6 90.28(13) . 7_665
O5 U1 O6 52.87(18) 7_665 7_665
O5 U1 O6 67.13(18) 10_646 7_665
O5 U1 O6 172.87(18) . 7_665
O6 U1 O6 119.998(2) . 7_665
O6 U1 O6 119.998(2) 10_646 7_665
O3 U2 O4 180.0(2) . .
O3 U2 O7 91.57(16) . 7_665
O4 U2 O7 88.43(16) . 7_665
O3 U2 O7 91.57(16) . 10_646
O4 U2 O7 88.43(16) . 10_646
O7 U2 O7 119.925(15) 7_665 10_646
O3 U2 O7 91.57(16) . .
O4 U2 O7 88.43(16) . .
O7 U2 O7 119.925(15) 7_665 .
O7 U2 O7 119.926(16) 10_646 .
O3 U2 O8 90.12(13) . 10_646
O4 U2 O8 89.88(13) . 10_646
O7 U2 O8 172.56(19) 7_665 10_646
O7 U2 O8 52.77(19) 10_646 10_646
O7 U2 O8 67.25(19) . 10_646
O3 U2 O8 90.12(13) . 7_665
O4 U2 O8 89.88(13) . 7_665
O7 U2 O8 52.77(19) 7_665 7_665
O7 U2 O8 67.25(19) 10_646 7_665
O7 U2 O8 172.56(19) . 7_665
O8 U2 O8 120.000(1) 10_646 7_665
O3 U2 O8 90.12(13) . .
O4 U2 O8 89.88(13) . .
O7 U2 O8 67.25(19) 7_665 .
O7 U2 O8 172.56(19) 10_646 .
O7 U2 O8 52.77(19) . .
O8 U2 O8 120.000(1) 10_646 .
O8 U2 O8 119.999(2) 7_665 .
N1 Ni1 N1 94.7(2) 6_566 12_664
N1 Ni1 N1 94.7(2) 6_566 .
N1 Ni1 N1 94.7(2) 12_664 .
N1 Ni1 N2 171.7(2) 6_566 12_664
N1 Ni1 N2 78.7(2) 12_664 12_664
N1 Ni1 N2 90.9(2) . 12_664
N1 Ni1 N2 78.7(2) 6_566 6_566
N1 Ni1 N2 90.9(2) 12_664 6_566
N1 Ni1 N2 171.7(2) . 6_566
N2 Ni1 N2 96.3(2) 12_664 6_566
N1 Ni1 N2 90.9(2) 6_566 .
N1 Ni1 N2 171.7(2) 12_664 .
N1 Ni1 N2 78.7(2) . .
N2 Ni1 N2 96.3(2) 12_664 .
N2 Ni1 N2 96.3(2) 6_566 .
U1 O1 O3 180.0(6) . .
U2 O3 O1 180.0(7) . .
C1 O5 U1 93.0(5) . .
C1 O6 U1 92.3(5) . .
C9 O7 U2 93.6(5) . .
C9 O8 U2 92.6(5) . .
C14 N1 C10 119.5(6) . .
C14 N1 Ni1 115.1(5) . .
C10 N1 Ni1 125.4(5) . .
C19 N2 C15 118.4(6) . .
C19 N2 Ni1 126.4(5) . .
C15 N2 Ni1 115.2(5) . .
O5 C1 O6 121.8(7) . .
O5 C1 C2 119.6(8) . .
O6 C1 C2 118.6(7) . .
C1 C2 C3 109.4(7) . .
C1 C2 H2A 109.8 . .
C3 C2 H2A 109.8 . .
C1 C2 H2B 109.8 . .
C3 C2 H2B 109.8 . .
H2A C2 H2B 108.3 . .
C4 C3 C2 111.0(8) . .
C4 C3 H3A 109.4 . .
C2 C3 H3A 109.4 . .
C4 C3 H3B 109.4 . .
C2 C3 H3B 109.4 . .
H3A C3 H3B 108.0 . .
C5 C4 C3 114.7(8) . .
C5 C4 H4A 108.6 . .
C3 C4 H4A 108.6 . .
C5 C4 H4B 108.6 . .
C3 C4 H4B 108.6 . .
H4A C4 H4B 107.6 . .
C4 C5 C6 116.8(8) . .
C4 C5 H5A 108.1 . .
C6 C5 H5A 108.1 . .
C4 C5 H5B 108.1 . .
C6 C5 H5B 108.1 . .
H5A C5 H5B 107.3 . .
C7 C6 C5 116.4(9) . .
C7 C6 H6A 108.2 . .
C5 C6 H6A 108.2 . .
C7 C6 H6B 108.2 . .
C5 C6 H6B 108.2 . .
H6A C6 H6B 107.4 . .
C6 C7 C8 116.2(9) . .
C6 C7 H7A 108.2 . .
C8 C7 H7A 108.2 . .
C6 C7 H7B 108.2 . .
C8 C7 H7B 108.2 . .
H7A C7 H7B 107.4 . .
C9 C8 C7 111.9(8) . .
C9 C8 H8A 109.2 . .
C7 C8 H8A 109.2 . .
C9 C8 H8B 109.2 . .
C7 C8 H8B 109.2 . .
H8A C8 H8B 107.9 . .
O7 C9 O8 121.0(7) . .
O7 C9 C8 119.5(8) . .
O8 C9 C8 119.5(8) . .
N1 C10 C11 122.4(8) . .
N1 C10 H10 118.8 . .
C11 C10 H10 118.8 . .
C12 C11 C10 119.1(8) . .
C12 C11 H11 120.5 . .
C10 C11 H11 120.5 . .
C11 C12 C13 119.3(8) . .
C11 C12 H12 120.3 . .
C13 C12 H12 120.3 . .
C14 C13 C12 119.0(8) . .
C14 C13 H13 120.5 . .
C12 C13 H13 120.5 . .
N1 C14 C13 120.7(7) . .
N1 C14 C15 116.0(6) . .
C13 C14 C15 123.3(7) . .
N2 C15 C16 122.2(8) . .
N2 C15 C14 114.9(6) . .
C16 C15 C14 122.8(8) . .
C15 C16 C17 118.2(8) . .
C15 C16 H16 120.9 . .
C17 C16 H16 120.9 . .
C16 C17 C18 119.8(8) . .
C16 C17 H17 120.1 . .
C18 C17 H17 120.1 . .
C19 C18 C17 118.2(8) . .
C19 C18 H18 120.9 . .
C17 C18 H18 120.9 . .
C18 C19 N2 123.1(8) . .
C18 C19 H19 118.5 . .
N2 C19 H19 118.5 . .

loop_
_geom_bond_atom_site_label_1
_geom_bond_atom_site_label_2
_geom_bond_distance
_geom_bond_site_symmetry_2
U1 O2 1.772(9) .
U1 O1 1.782(9) .
U1 O5 2.469(5) 7_665
U1 O5 2.469(5) 10_646
U1 O5 2.469(5) .
U1 O6 2.476(5) .
U1 O6 2.476(5) 10_646
U1 O6 2.476(5) 7_665
U2 O3 1.772(10) .
U2 O4 1.784(9) .
U2 O7 2.462(6) 7_665
U2 O7 2.462(6) 10_646
U2 O7 2.462(6) .
U2 O8 2.482(5) 10_646
U2 O8 2.482(5) 7_665
U2 O8 2.482(5) .
Ni1 N1 2.082(6) 6_566
Ni1 N1 2.082(6) 12_664
Ni1 N1 2.082(6) .
Ni1 N2 2.084(5) 12_664
Ni1 N2 2.084(6) 6_566
Ni1 N2 2.084(5) .
O1 O3 4.044(13) .
O5 C1 1.251(10) .
O6 C1 1.268(10) .
O7 C9 1.262(10) .
O8 C9 1.262(10) .
N1 C14 1.340(9) .
N1 C10 1.357(10) .
N2 C19 1.347(10) .
N2 C15 1.352(10) .
C1 C2 1.511(12) .
C2 C3 1.563(13) .
C2 H2A 0.9900 .
C2 H2B 0.9900 .
C3 C4 1.507(13) .
C3 H3A 0.9900 .
C3 H3B 0.9900 .
C4 C5 1.498(13) .
C4 H4A 0.9900 .
C4 H4B 0.9900 .
C5 C6 1.519(14) .
C5 H5A 0.9900 .
C5 H5B 0.9900 .
C6 C7 1.472(15) .
C6 H6A 0.9900 .
C6 H6B 0.9900 .
C7 C8 1.509(14) .
C7 H7A 0.9900 .
C7 H7B 0.9900 .
C8 C9 1.510(11) .
C8 H8A 0.9900 .
C8 H8B 0.9900 .
C10 C11 1.378(11) .
C10 H10 0.9500 .
C11 C12 1.368(12) .
C11 H11 0.9500 .
C12 C13 1.404(13) .
C12 H12 0.9500 .
C13 C14 1.404(11) .
C13 H13 0.9500 .
C14 C15 1.481(11) .
C15 C16 1.374(11) .
C16 C17 1.377(14) .
C16 H16 0.9500 .
C17 C18 1.404(14) .
C17 H17 0.9500 .
C18 C19 1.346(11) .
C18 H18 0.9500 .
C19 H19 0.9500 .
